data_1574138
loop_
_publ_author_name
'Chen, Yan'
'Chen, Xingyu'
'Li, Lin'
'Chen, Xiangping'
'Xia, Jianlong'
'Zhang, Lei'

_publ_section_title
;
 A triply linked propellane-nanoring hybrid serving as a good host
;
_journal_issue 16
_journal_name_full 'Chemical Science'
_journal_page_first 6822
_journal_page_last 6827
_journal_paper_doi 10.1039/D5SC00713E
_journal_volume 16
_journal_year 2025
_chemical_formula_moiety '4(C H Cl3), C78 H84'
_chemical_formula_sum 'C82 H88 Cl12'
_chemical_formula_weight 1498.92
_space_group_crystal_system monoclinic
_space_group_IT_number 15
_space_group_name_Hall '-C 2yc'
_space_group_name_H-M_alt 'C 1 2/c 1'
_atom_sites_solution_hydrogens geom
_atom_sites_solution_primary dual
_audit_creation_date 2024-11-04
_audit_creation_method
;
Olex2 1.5
(compiled 2024.02.16 svn.r378c4104 for OlexSys, GUI svn.r6928)
;
_audit_update_record
;
2025-01-13 deposited with the CCDC.	2025-03-11 downloaded from the CCDC.
;
_cell_angle_alpha 90
_cell_angle_beta 101.8490(10)
_cell_angle_gamma 90
_cell_formula_units_Z 4
_cell_length_a 16.4184(2)
_cell_length_b 29.5605(4)
_cell_length_c 16.8961(2)
_cell_measurement_reflns_used 12931
_cell_measurement_temperature 170.00(10)
_cell_measurement_theta_max 75.9360
_cell_measurement_theta_min 2.9910
_cell_volume 8025.56(18)
_computing_cell_refinement 'CrysAlisPro 1.171.43.114a (Rigaku OD, 2024)'
_computing_data_collection 'CrysAlisPro 1.171.43.114a (Rigaku OD, 2024)'
_computing_data_reduction 'CrysAlisPro 1.171.43.114a (Rigaku OD, 2024)'
_computing_molecular_graphics 'Olex2 1.5 (Dolomanov et al., 2009)'
_computing_publication_material 'Olex2 1.5 (Dolomanov et al., 2009)'
_computing_structure_refinement 'SHELXL 2018/3 (Sheldrick, 2015)'
_computing_structure_solution 'SHELXT 2018/2 (Sheldrick, 2018)'
_diffrn_ambient_environment N~2~
_diffrn_ambient_temperature 170.00(10)
_diffrn_detector 'Hybrid Pixel Array Detector'
_diffrn_detector_area_resol_mean 10.0000
_diffrn_detector_type HyPix
_diffrn_measured_fraction_theta_full 0.997
_diffrn_measured_fraction_theta_max 0.956
_diffrn_measurement_details
;
List of Runs (angles in degrees, time in seconds):

  # Type    Start    End  Width  t~exp~   \w     \q     \k     \f   Frames
#--------------------------------------------------------------------------
  1  \w    -22.00  26.00   0.50    0.80    --  -46.59  77.00  -2.00   96
  2  \w    -53.00 -27.00   0.50    0.80    --  -46.59  77.00  -2.00   52
  3  \w    -25.00  55.00   0.50    0.80    --   46.59 -77.00-128.00  160
  4  \w     47.00  72.00   0.50    0.80    --   46.59  77.00  -2.00   50
  5  \w    -84.00 -47.00   0.50    2.00    -- -103.72  77.00  -2.00   74
  6  \w   -168.00-142.00   0.50    2.00    -- -103.72 -77.00-128.00   52
  7  \w   -141.00 -81.00   0.50    2.00    -- -103.72 -77.00-128.00  120
  8  \w     53.00 106.00   0.50    2.00    --  103.72 -77.00-128.00  106
  9  \w   -102.00 -47.00   0.50    0.80    --  -46.59 -77.00-128.00  110
 10  \w    -20.00  28.00   0.50    0.80    --  -46.59  19.00   0.00   96
 11  \w     -2.00  28.00   0.50    0.80    --  -46.59  19.00 150.00   60
 12  \w    -62.00 -34.00   0.50    2.00    -- -103.72  61.00 150.00   56
 13  \w    -68.00 -34.00   0.50    2.00    -- -103.72  61.00 -60.00   68
 14  \w    -68.00 -31.00   0.50    2.00    -- -103.72  61.00  60.00   74
 15  \w   -120.00 -93.00   0.50    2.00    -- -103.72 -45.00 -60.00   54
 16  \w    -67.00 -31.00   0.50    2.00    -- -103.72  61.00 -90.00   72
 17  \w    -56.00 -31.00   0.50    2.00    -- -103.72  61.00-150.00   50
 18  \w   -101.00 -31.00   0.50    2.00    -- -103.72  77.00-180.00  140
 19  \w   -171.00-126.00   0.50    2.00    -- -103.72 -45.00 -60.00   90
 20  \w    -68.00 -31.00   0.50    2.00    -- -103.72  61.00   0.00   74
 21  \w     31.00  74.00   0.50    2.00    --  103.72 -61.00   0.00   86
 22  \w     46.00  74.00   0.50    2.00    --  103.72 -61.00  30.00   56
 23  \w     92.00 156.00   0.50    2.00    --  103.72  15.00 -60.00  128
 24  \w     42.00  71.00   0.50    2.00    --  103.72 -61.00  60.00   58
 25  \w     93.00 175.00   0.50    2.00    --  103.72  45.00 -60.00  164
 26  \w    104.00 129.00   0.50    2.00    --  103.72  77.00  -2.00   50
;
_diffrn_measurement_device 'four-circle diffractometer'
_diffrn_measurement_device_type 'XtaLAB Synergy R, HyPix'
_diffrn_measurement_method '\w scans'
_diffrn_orient_matrix_type 'CrysAlisPro convention (1999,Acta A55,543-557)'
_diffrn_orient_matrix_UB_11 0.0092221000
_diffrn_orient_matrix_UB_12 0.0183964000
_diffrn_orient_matrix_UB_13 -0.0830104000
_diffrn_orient_matrix_UB_21 0.0588796000
_diffrn_orient_matrix_UB_22 -0.0394549000
_diffrn_orient_matrix_UB_23 -0.0086752000
_diffrn_orient_matrix_UB_31 -0.0750973000
_diffrn_orient_matrix_UB_32 -0.0286447000
_diffrn_orient_matrix_UB_33 -0.0414179000
_diffrn_radiation_monochromator mirror
_diffrn_radiation_probe x-ray
_diffrn_radiation_type 'Cu K\a'
_diffrn_radiation_wavelength 1.54184
_diffrn_reflns_av_R_equivalents 0.0330
_diffrn_reflns_av_unetI/netI 0.0310
_diffrn_reflns_Laue_measured_fraction_full 0.997
_diffrn_reflns_Laue_measured_fraction_max 0.956
_diffrn_reflns_limit_h_max 20
_diffrn_reflns_limit_h_min -20
_diffrn_reflns_limit_k_max 26
_diffrn_reflns_limit_k_min -36
_diffrn_reflns_limit_l_max 21
_diffrn_reflns_limit_l_min -21
_diffrn_reflns_number 29421
_diffrn_reflns_point_group_measured_fraction_full 0.997
_diffrn_reflns_point_group_measured_fraction_max 0.956
_diffrn_reflns_theta_full 67.684
_diffrn_reflns_theta_max 76.152
_diffrn_reflns_theta_min 2.990
_diffrn_source 'Rotating-anode X-ray tube'
_diffrn_source_type 'PhotonJet R (Cu) X-ray Source'
_exptl_absorpt_coefficient_mu 4.102
_exptl_absorpt_correction_T_max 1.00000
_exptl_absorpt_correction_T_min 0.58760
_exptl_absorpt_correction_type multi-scan
_exptl_absorpt_process_details
;
CrysAlisPro 1.171.43.114a (Rigaku Oxford Diffraction, 2024)
Empirical absorption correction using spherical harmonics,
implemented in SCALE3 ABSPACK scaling algorithm.
;
_exptl_crystal_colour colourless
_exptl_crystal_colour_primary colourless
_exptl_crystal_density_diffrn 1.241
_exptl_crystal_description prism
_exptl_crystal_F_000 3136
_exptl_crystal_size_max 0.23
_exptl_crystal_size_mid 0.04
_exptl_crystal_size_min 0.03
_refine_diff_density_max 1.189
_refine_diff_density_min -0.616
_refine_diff_density_rms 0.077
_refine_ls_extinction_method none
_refine_ls_goodness_of_fit_ref 1.039
_refine_ls_hydrogen_treatment constr
_refine_ls_matrix_type full
_refine_ls_number_parameters 506
_refine_ls_number_reflns 8051
_refine_ls_number_restraints 156
_refine_ls_restrained_S_all 1.039
_refine_ls_R_factor_all 0.0920
_refine_ls_R_factor_gt 0.0813
_refine_ls_shift/su_max 0.001
_refine_ls_shift/su_mean 0.000
_refine_ls_structure_factor_coef Fsqd
_refine_ls_weighting_details 'w=1/[\s^2^(Fo^2^)+(0.1278P)^2^+22.0047P] where P=(Fo^2^+2Fc^2^)/3'
_refine_ls_weighting_scheme calc
_refine_ls_wR_factor_gt 0.2260
_refine_ls_wR_factor_ref 0.2358
_reflns_Friedel_coverage 0.000
_reflns_number_gt 6721
_reflns_number_total 8051
_reflns_threshold_expression 'I > 2\s(I)'
_cod_data_source_file d5sc00713e2.cif
_cod_data_source_block fx527_auto
_cod_depositor_comments 'Adding full bibliography for 1574137--1574139.cif.'
_cod_database_code 1574138
_shelx_shelxl_version_number 2018/3
_chemical_oxdiff_formula CH
_shelx_space_group_comment
;
The symmetry employed for this shelxl refinement is uniquely defined
by the following loop, which should always be used as a source of
symmetry information in preference to the above space-group names.
They are only intended as comments.
;
_olex2_refinement_description
;
1. Fixed Uiso
 At 1.2 times of:
  All C(H) groups
 At 1.5 times of:
  All C(H,H,H) groups
2. Uiso/Uaniso restraints and constraints
C29 \\sim C30 \\sim C31 \\sim C32 \\sim C30A \\sim C31A \\sim C32A: within 1.7A
with sigma of 0.02 and sigma for terminal atoms of 0.04 within 1.7A
C33 \\sim C34 \\sim C35 \\sim C36 \\sim C34A \\sim C35A \\sim C36A: within 1.7A
with sigma of 0.02 and sigma for terminal atoms of 0.04 within 1.7A
Uanis(C32A) \\sim Ueq, Uanis(C36A) \\sim Ueq: with sigma of 0.01 and sigma for
terminal atoms of 0.02
3. Others
 Sof(C30A)=Sof(H30D)=Sof(H30E)=Sof(H30F)=Sof(C31A)=Sof(H31D)=Sof(H31E)=
 Sof(H31F)=Sof(C32A)=Sof(H32D)=Sof(H32E)=Sof(H32F)=1-FVAR(1)
 Sof(C30)=Sof(H30A)=Sof(H30B)=Sof(H30C)=Sof(C31)=Sof(H31A)=Sof(H31B)=Sof(H31C)=
 Sof(C32)=Sof(H32A)=Sof(H32B)=Sof(H32C)=FVAR(1)
 Sof(C34A)=Sof(H34D)=Sof(H34E)=Sof(H34F)=Sof(C35A)=Sof(H35D)=Sof(H35E)=
 Sof(H35F)=Sof(C36A)=Sof(H36D)=Sof(H36E)=Sof(H36F)=1-FVAR(2)
 Sof(C34)=Sof(H34A)=Sof(H34B)=Sof(H34C)=Sof(C35)=Sof(H35A)=Sof(H35B)=Sof(H35C)=
 Sof(C36)=Sof(H36A)=Sof(H36B)=Sof(H36C)=FVAR(2)
 Sof(C42A)=Sof(H42A)=1-FVAR(3)
 Sof(C42)=Sof(H42)=FVAR(3)
4.a Ternary CH refined with riding coordinates:
 C41(H41), C42(H42), C42A(H42A)
4.b Aromatic/amide H refined with riding coordinates:
 C2(H2), C4(H4), C6(H6), C8(H8), C9(H9), C10(H10), C12(H12), C14(H14),
 C16(H16), C18(H18), C20(H20), C22(H22), C24(H24), C26(H26), C27(H27), C28(H28)
4.c Idealised Me refined as rotating group:
 C38(H38A,H38B,H38C), C39(H39A,H39B,H39C), C40(H40A,H40B,H40C), C30(H30A,H30B,
 H30C), C31(H31A,H31B,H31C), C32(H32A,H32B,H32C), C34(H34A,H34B,H34C), C35(H35A,
 H35B,H35C), C36(H36A,H36B,H36C), C30A(H30D,H30E,H30F), C31A(H31D,H31E,H31F),
 C32A(H32D,H32E,H32F), C34A(H34D,H34E,H34F), C35A(H35D,H35E,H35F), C36A(H36D,
 H36E,H36F)
;
_olex2_submission_special_instructions 'No special instructions were received'
_oxdiff_exptl_absorpt_empirical_details
;
Empirical correction (ABSPACK) includes:
- Absorption correction using spherical harmonics
- Frame scaling
;
_oxdiff_exptl_absorpt_empirical_full_max 2.082
_oxdiff_exptl_absorpt_empirical_full_min 0.490

loop_
_space_group_symop_operation_xyz
'x, y, z'
'-x, y, -z+1/2'
'x+1/2, y+1/2, z'
'-x+1/2, y+1/2, -z+1/2'
'-x, -y, -z'
'x, -y, z-1/2'
'-x+1/2, -y+1/2, -z'
'x+1/2, -y+1/2, z-1/2'

loop_
_atom_site_label
_atom_site_type_symbol
_atom_site_fract_x
_atom_site_fract_y
_atom_site_fract_z
_atom_site_U_iso_or_equiv
_atom_site_adp_type
_atom_site_occupancy
_atom_site_site_symmetry_order
_atom_site_calc_flag
_atom_site_refinement_flags_posn
_atom_site_refinement_flags_adp
_atom_site_refinement_flags_occupancy
_atom_site_disorder_assembly
_atom_site_disorder_group
Cl1 Cl 0.93094(10) 0.32116(6) 0.84019(12) 0.1103(6) Uani 1 1 d . . . . .
Cl2 Cl 0.85939(13) 0.28173(6) 0.68929(10) 0.1111(6) Uani 1 1 d . . . . .
Cl3 Cl 0.81432(7) 0.24747(4) 0.83305(9) 0.0780(4) Uani 1 1 d . . . . .
C41 C 0.8457(4) 0.29499(19) 0.7880(4) 0.0869(16) Uani 1 1 d . . . . .
H41 H 0.798947 0.317256 0.781853 0.104 Uiso 1 1 calc R U . . .
Cl4 Cl 0.53332(18) 0.44587(6) 0.38001(16) 0.1468(9) Uani 1 1 d . . . . .
Cl5 Cl 0.56787(15) 0.54056(7) 0.38617(15) 0.1340(7) Uani 1 1 d . . . . .
Cl6 Cl 0.40126(13) 0.50984(8) 0.35249(15) 0.1391(8) Uani 1 1 d . . . . .
C42 C 0.5019(7) 0.4986(3) 0.4017(8) 0.071(4) Uani 0.52(2) 1 d . . P A 1
H42 H 0.501722 0.498830 0.460814 0.085 Uiso 0.52(2) 1 calc R U P A 1
C42A C 0.5047(11) 0.4981(5) 0.3488(10) 0.106(6) Uani 0.48(2) 1 d . . P A 2
H42A H 0.505517 0.497829 0.289780 0.127 Uiso 0.48(2) 1 calc R U P A 2
C1 C 0.59725(17) 0.31917(9) 0.42505(15) 0.0287(6) Uani 1 1 d . . . . .
C2 C 0.52916(16) 0.32043(9) 0.36037(15) 0.0265(5) Uani 1 1 d . . . . .
H2 H 0.476388 0.310527 0.368330 0.032 Uiso 1 1 calc R U . . .
C3 C 0.53675(15) 0.33587(8) 0.28436(14) 0.0229(5) Uani 1 1 d . . . . .
C4 C 0.61352(16) 0.35163(8) 0.27319(15) 0.0238(5) Uani 1 1 d . . . . .
H4 H 0.618880 0.362885 0.221847 0.029 Uiso 1 1 calc R U . . .
C5 C 0.68231(15) 0.35099(8) 0.33669(15) 0.0237(5) Uani 1 1 d . . . . .
C6 C 0.67425(16) 0.33398(9) 0.41166(15) 0.0271(5) Uani 1 1 d . . . . .
H6 H 0.721845 0.332423 0.454391 0.032 Uiso 1 1 calc R U . . .
C7 C 0.76287(15) 0.37069(9) 0.32611(14) 0.0233(5) Uani 1 1 d . . . . .
C8 C 0.83723(17) 0.34681(9) 0.34391(17) 0.0294(6) Uani 1 1 d . . . . .
H8 H 0.837855 0.316533 0.362900 0.035 Uiso 1 1 calc R U . . .
C9 C 0.91070(17) 0.36718(10) 0.33395(18) 0.0318(6) Uani 1 1 d . . . . .
H9 H 0.961362 0.350663 0.346169 0.038 Uiso 1 1 calc R U . . .
C10 C 0.91095(16) 0.41143(9) 0.30633(16) 0.0274(5) Uani 1 1 d . . . . .
H10 H 0.961661 0.424989 0.299921 0.033 Uiso 1 1 calc R U . . .
C11 C 0.83715(15) 0.43595(8) 0.28802(14) 0.0227(5) Uani 1 1 d . . . . .
C12 C 0.76350(15) 0.41518(8) 0.29800(14) 0.0230(5) Uani 1 1 d . . . . .
H12 H 0.712754 0.431610 0.285440 0.028 Uiso 1 1 calc R U . . .
C13 C 0.83381(15) 0.48382(8) 0.26020(14) 0.0223(5) Uani 1 1 d . . . . .
C14 C 0.86723(15) 0.49718(9) 0.19415(15) 0.0240(5) Uani 1 1 d . . . . .
H14 H 0.896510 0.475685 0.168824 0.029 Uiso 1 1 calc R U . . .
C15 C 0.85852(16) 0.54155(9) 0.16445(15) 0.0253(5) Uani 1 1 d . . . . .
C16 C 0.81704(16) 0.57257(9) 0.20435(15) 0.0250(5) Uani 1 1 d . . . . .
H16 H 0.809764 0.602729 0.184752 0.030 Uiso 1 1 calc R U . . .
C17 C 0.78607(15) 0.56045(9) 0.27216(14) 0.0235(5) Uani 1 1 d . . . . .
C18 C 0.79387(15) 0.51581(9) 0.29922(14) 0.0239(5) Uani 1 1 d . . . . .
H18 H 0.771740 0.507156 0.344695 0.029 Uiso 1 1 calc R U . . .
C19 C 0.74791(16) 0.59473(8) 0.31771(14) 0.0236(5) Uani 1 1 d . . . . .
C20 C 0.68016(15) 0.62086(8) 0.28023(14) 0.0231(5) Uani 1 1 d . . . . .
H20 H 0.656166 0.616183 0.224707 0.028 Uiso 1 1 calc R U . . .
C21 C 0.64753(15) 0.65381(8) 0.32390(14) 0.0216(5) Uani 1 1 d . . . . .
C22 C 0.68411(15) 0.66076(8) 0.40504(14) 0.0234(5) Uani 1 1 d . . . . .
H22 H 0.662981 0.683910 0.434238 0.028 Uiso 1 1 calc R U . . .
C23 C 0.75111(16) 0.63451(9) 0.44455(14) 0.0251(5) Uani 1 1 d . . . . .
C24 C 0.78135(16) 0.60137(9) 0.39964(15) 0.0254(5) Uani 1 1 d . . . . .
H24 H 0.826084 0.582732 0.425550 0.030 Uiso 1 1 calc R U . . .
C25 C 0.57240(15) 0.68000(8) 0.28540(14) 0.0223(5) Uani 1 1 d . . . . .
C26 C 0.57176(16) 0.72695(9) 0.28518(16) 0.0277(5) Uani 1 1 d . . . . .
H26 H 0.620561 0.743155 0.309170 0.033 Uiso 1 1 calc R U . . .
C27 C 0.500000 0.75034(13) 0.250000 0.0327(8) Uani 1 2 d S T P . .
H27 H 0.500003 0.782482 0.250000 0.039 Uiso 1 2 calc R U P . .
C28 C 0.500000 0.65686(12) 0.250000 0.0226(7) Uani 1 2 d S T P . .
H28 H 0.500000 0.624726 0.250000 0.027 Uiso 1 2 calc R U P . .
C29 C 0.5866(2) 0.30394(13) 0.50913(17) 0.0441(8) Uani 1 1 d . U . . .
C33 C 0.89440(19) 0.55519(10) 0.09063(16) 0.0321(6) Uani 1 1 d . U . . .
C37 C 0.7878(2) 0.64212(11) 0.53449(16) 0.0377(7) Uani 1 1 d . . . . .
C38 C 0.8615(3) 0.61161(15) 0.5662(2) 0.0605(11) Uani 1 1 d . . . . .
H38A H 0.844181 0.579913 0.558703 0.091 Uiso 1 1 calc R U . . .
H38B H 0.882225 0.617587 0.623893 0.091 Uiso 1 1 calc R U . . .
H38C H 0.905768 0.617633 0.536559 0.091 Uiso 1 1 calc R U . . .
C39 C 0.8225(3) 0.69095(14) 0.5457(2) 0.0698(13) Uani 1 1 d . . . . .
H39A H 0.865191 0.694999 0.513354 0.105 Uiso 1 1 calc R U . . .
H39B H 0.847175 0.696131 0.602892 0.105 Uiso 1 1 calc R U . . .
H39C H 0.777267 0.712591 0.527937 0.105 Uiso 1 1 calc R U . . .
C40 C 0.7229(3) 0.6351(2) 0.5832(2) 0.0842(17) Uani 1 1 d . . . . .
H40A H 0.675453 0.655013 0.563212 0.126 Uiso 1 1 calc R U . . .
H40B H 0.746137 0.642006 0.640041 0.126 Uiso 1 1 calc R U . . .
H40C H 0.704315 0.603477 0.578355 0.126 Uiso 1 1 calc R U . . .
C30 C 0.6678(3) 0.2991(3) 0.5712(3) 0.061(2) Uani 0.670(8) 1 d . U P B 1
H30A H 0.703783 0.277077 0.551791 0.091 Uiso 0.670(8) 1 calc R U P B 1
H30B H 0.655800 0.288671 0.622698 0.091 Uiso 0.670(8) 1 calc R U P B 1
H30C H 0.696065 0.328459 0.579166 0.091 Uiso 0.670(8) 1 calc R U P B 1
C31 C 0.5373(5) 0.3429(4) 0.5423(4) 0.096(3) Uani 0.670(8) 1 d . U P B 1
H31A H 0.567597 0.371523 0.542322 0.144 Uiso 0.670(8) 1 calc R U P B 1
H31B H 0.531843 0.335712 0.597553 0.144 Uiso 0.670(8) 1 calc R U P B 1
H31C H 0.481887 0.345859 0.507593 0.144 Uiso 0.670(8) 1 calc R U P B 1
C32 C 0.5399(8) 0.2603(4) 0.5058(5) 0.118(5) Uani 0.670(8) 1 d . U P B 1
H32A H 0.485425 0.263536 0.469467 0.177 Uiso 0.670(8) 1 calc R U P B 1
H32B H 0.532263 0.252348 0.560077 0.177 Uiso 0.670(8) 1 calc R U P B 1
H32C H 0.571482 0.236294 0.485494 0.177 Uiso 0.670(8) 1 calc R U P B 1
C34 C 0.8523(4) 0.5276(2) 0.0170(3) 0.0726(19) Uani 0.810(7) 1 d . U P C 1
H34A H 0.875840 0.536025 -0.029723 0.109 Uiso 0.810(7) 1 calc R U P C 1
H34B H 0.792376 0.533879 0.005165 0.109 Uiso 0.810(7) 1 calc R U P C 1
H34C H 0.861590 0.495327 0.028407 0.109 Uiso 0.810(7) 1 calc R U P C 1
C35 C 0.8812(4) 0.60548(16) 0.0690(3) 0.0611(16) Uani 0.810(7) 1 d . U P C 1
H35A H 0.907015 0.624012 0.115470 0.092 Uiso 0.810(7) 1 calc R U P C 1
H35B H 0.821408 0.611973 0.054807 0.092 Uiso 0.810(7) 1 calc R U P C 1
H35C H 0.906642 0.612547 0.022828 0.092 Uiso 0.810(7) 1 calc R U P C 1
C36 C 0.9875(3) 0.5468(2) 0.1077(3) 0.0669(18) Uani 0.810(7) 1 d . U P C 1
H36A H 1.010131 0.556263 0.060991 0.100 Uiso 0.810(7) 1 calc R U P C 1
H36B H 0.998388 0.514469 0.117808 0.100 Uiso 0.810(7) 1 calc R U P C 1
H36C H 1.014196 0.564158 0.155426 0.100 Uiso 0.810(7) 1 calc R U P C 1
C30A C 0.6381(10) 0.2598(5) 0.5260(8) 0.070(4) Uani 0.330(8) 1 d . U P B 2
H30D H 0.609479 0.235402 0.491980 0.105 Uiso 0.330(8) 1 calc R U P B 2
H30E H 0.644221 0.251494 0.583096 0.105 Uiso 0.330(8) 1 calc R U P B 2
H30F H 0.693275 0.264522 0.513667 0.105 Uiso 0.330(8) 1 calc R U P B 2
C31A C 0.6224(11) 0.3381(5) 0.5693(7) 0.071(4) Uani 0.330(8) 1 d . U P B 2
H31D H 0.671648 0.351540 0.554301 0.106 Uiso 0.330(8) 1 calc R U P B 2
H31E H 0.638383 0.323800 0.622597 0.106 Uiso 0.330(8) 1 calc R U P B 2
H31F H 0.581069 0.361766 0.571309 0.106 Uiso 0.330(8) 1 calc R U P B 2
C32A C 0.4989(9) 0.2959(8) 0.5120(8) 0.076(4) Uani 0.330(8) 1 d . U P B 2
H32D H 0.466465 0.323286 0.494588 0.115 Uiso 0.330(8) 1 calc R U P B 2
H32E H 0.494546 0.288354 0.567444 0.115 Uiso 0.330(8) 1 calc R U P B 2
H32F H 0.477338 0.270808 0.475915 0.115 Uiso 0.330(8) 1 calc R U P B 2
C34A C 0.8289(17) 0.5755(11) 0.0307(13) 0.076(7) Uani 0.190(7) 1 d . U P C 2
H34D H 0.807126 0.602172 0.053885 0.114 Uiso 0.190(7) 1 calc R U P C 2
H34E H 0.783977 0.553530 0.013993 0.114 Uiso 0.190(7) 1 calc R U P C 2
H34F H 0.851285 0.584581 -0.016426 0.114 Uiso 0.190(7) 1 calc R U P C 2
C35A C 0.9661(17) 0.5897(9) 0.1224(14) 0.070(6) Uani 0.190(7) 1 d . U P C 2
H35D H 1.005515 0.576255 0.167753 0.105 Uiso 0.190(7) 1 calc R U P C 2
H35E H 0.942520 0.617346 0.140559 0.105 Uiso 0.190(7) 1 calc R U P C 2
H35F H 0.995028 0.597068 0.078794 0.105 Uiso 0.190(7) 1 calc R U P C 2
C36A C 0.9387(16) 0.5161(7) 0.0576(12) 0.056(5) Uani 0.190(7) 1 d . U P C 2
H36D H 0.955828 0.525682 0.007972 0.084 Uiso 0.190(7) 1 calc R U P C 2
H36E H 0.900814 0.490211 0.045807 0.084 Uiso 0.190(7) 1 calc R U P C 2
H36F H 0.987978 0.507234 0.098020 0.084 Uiso 0.190(7) 1 calc R U P C 2

loop_
_atom_site_aniso_label
_atom_site_aniso_U_11
_atom_site_aniso_U_22
_atom_site_aniso_U_33
_atom_site_aniso_U_23
_atom_site_aniso_U_13
_atom_site_aniso_U_12
Cl1 0.0830(10) 0.1045(11) 0.1520(15) -0.0437(10) 0.0441(10) -0.0256(8)
Cl2 0.1365(15) 0.1097(12) 0.0936(10) 0.0010(9) 0.0385(10) -0.0102(10)
Cl3 0.0634(7) 0.0648(7) 0.1137(10) 0.0137(6) 0.0366(7) 0.0091(5)
C41 0.075(3) 0.069(3) 0.120(5) 0.007(3) 0.026(3) 0.007(3)
Cl4 0.201(2) 0.0721(10) 0.174(2) -0.0054(11) 0.0541(18) 0.0357(12)
Cl5 0.1404(17) 0.1003(12) 0.1665(19) 0.0167(12) 0.0439(14) -0.0363(12)
Cl6 0.0996(13) 0.1458(18) 0.1571(19) 0.0103(14) -0.0082(12) 0.0120(12)
C42 0.090(7) 0.063(5) 0.061(8) 0.003(4) 0.019(5) 0.006(5)
C42A 0.156(14) 0.110(10) 0.054(9) 0.004(6) 0.028(8) 0.012(9)
C1 0.0274(13) 0.0357(14) 0.0243(12) 0.0025(10) 0.0084(10) -0.0034(11)
C2 0.0210(12) 0.0325(13) 0.0278(12) 0.0018(10) 0.0095(10) -0.0027(10)
C3 0.0211(12) 0.0238(11) 0.0248(12) -0.0021(9) 0.0071(10) 0.0004(9)
C4 0.0240(12) 0.0253(12) 0.0235(11) 0.0010(9) 0.0083(9) -0.0004(9)
C5 0.0212(12) 0.0242(12) 0.0271(12) -0.0007(9) 0.0083(9) -0.0016(9)
C6 0.0239(12) 0.0339(13) 0.0231(12) 0.0012(10) 0.0041(9) -0.0022(10)
C7 0.0231(12) 0.0275(12) 0.0202(11) -0.0021(9) 0.0064(9) -0.0019(10)
C8 0.0275(13) 0.0269(13) 0.0355(14) 0.0030(10) 0.0105(11) 0.0002(10)
C9 0.0225(12) 0.0328(14) 0.0416(15) 0.0014(11) 0.0097(11) 0.0064(11)
C10 0.0215(12) 0.0308(13) 0.0321(13) -0.0028(10) 0.0110(10) -0.0019(10)
C11 0.0226(12) 0.0256(12) 0.0211(11) -0.0047(9) 0.0077(9) -0.0012(9)
C12 0.0191(11) 0.0262(12) 0.0243(11) -0.0014(9) 0.0060(9) 0.0003(9)
C13 0.0183(11) 0.0250(12) 0.0242(11) -0.0025(9) 0.0059(9) -0.0016(9)
C14 0.0229(12) 0.0267(12) 0.0239(11) -0.0041(9) 0.0083(9) -0.0006(9)
C15 0.0246(12) 0.0300(13) 0.0223(11) -0.0017(10) 0.0073(9) -0.0007(10)
C16 0.0265(12) 0.0252(12) 0.0235(11) -0.0005(9) 0.0056(10) 0.0008(10)
C17 0.0205(11) 0.0269(12) 0.0232(11) -0.0040(9) 0.0047(9) 0.0010(9)
C18 0.0224(12) 0.0280(12) 0.0228(11) -0.0019(9) 0.0085(9) -0.0008(10)
C19 0.0245(12) 0.0240(12) 0.0236(11) -0.0031(9) 0.0081(9) -0.0018(9)
C20 0.0241(12) 0.0265(12) 0.0190(11) -0.0031(9) 0.0054(9) -0.0020(9)
C21 0.0209(11) 0.0228(11) 0.0219(11) -0.0007(9) 0.0065(9) -0.0018(9)
C22 0.0248(12) 0.0244(12) 0.0218(11) -0.0031(9) 0.0068(9) 0.0005(9)
C23 0.0280(13) 0.0254(12) 0.0211(11) -0.0013(9) 0.0032(9) 0.0018(10)
C24 0.0246(12) 0.0265(12) 0.0243(12) 0.0008(9) 0.0033(9) 0.0046(10)
C25 0.0242(12) 0.0263(12) 0.0180(10) -0.0017(9) 0.0079(9) 0.0007(9)
C26 0.0239(13) 0.0269(13) 0.0315(13) -0.0040(10) 0.0039(10) -0.0047(10)
C27 0.033(2) 0.0213(17) 0.042(2) 0.000 0.0032(17) 0.000
C28 0.0269(17) 0.0219(16) 0.0203(15) 0.000 0.0077(13) 0.000
C29 0.0342(16) 0.073(2) 0.0256(14) 0.0136(14) 0.0070(12) -0.0104(15)
C33 0.0408(15) 0.0325(14) 0.0274(13) 0.0025(11) 0.0171(11) 0.0019(12)
C37 0.0469(17) 0.0412(16) 0.0222(12) -0.0042(11) 0.0009(12) 0.0143(13)
C38 0.062(2) 0.079(3) 0.0308(16) -0.0100(16) -0.0129(15) 0.027(2)
C39 0.100(4) 0.050(2) 0.046(2) -0.0111(17) -0.014(2) -0.006(2)
C40 0.061(3) 0.165(5) 0.0276(17) 0.007(2) 0.0134(17) 0.009(3)
C30 0.042(3) 0.111(6) 0.028(2) 0.024(3) 0.005(2) -0.008(3)
C31 0.078(5) 0.184(9) 0.034(3) 0.012(4) 0.030(3) 0.037(6)
C32 0.139(9) 0.151(9) 0.048(4) 0.052(5) -0.016(5) -0.102(7)
C34 0.113(5) 0.083(4) 0.026(2) -0.009(2) 0.026(2) -0.041(4)
C35 0.093(4) 0.044(2) 0.062(3) 0.018(2) 0.052(3) 0.012(3)
C36 0.046(3) 0.105(5) 0.059(3) 0.035(3) 0.030(2) 0.013(3)
C30A 0.097(10) 0.074(8) 0.046(6) 0.034(6) 0.030(6) 0.021(7)
C31A 0.103(11) 0.086(9) 0.029(5) -0.011(5) 0.027(6) -0.023(8)
C32A 0.058(7) 0.141(12) 0.036(5) 0.038(7) 0.022(5) -0.011(8)
C34A 0.085(14) 0.115(16) 0.037(9) 0.039(10) 0.036(9) 0.032(13)
C35A 0.081(13) 0.079(13) 0.067(11) -0.001(10) 0.054(10) -0.022(11)
C36A 0.088(11) 0.052(9) 0.048(9) 0.015(7) 0.056(8) 0.015(8)

loop_
_atom_type_symbol
_atom_type_description
_atom_type_scat_dispersion_real
_atom_type_scat_dispersion_imag
_atom_type_scat_source
C C 0.0181 0.0091 'International Tables Vol C Tables 4.2.6.8 and 6.1.1.4'
H H 0.0000 0.0000 'International Tables Vol C Tables 4.2.6.8 and 6.1.1.4'
Cl Cl 0.3639 0.7018 'International Tables Vol C Tables 4.2.6.8 and 6.1.1.4'

loop_
_geom_angle_atom_site_label_1
_geom_angle_atom_site_label_2
_geom_angle_atom_site_label_3
_geom_angle
_geom_angle_site_symmetry_1
_geom_angle_site_symmetry_3
_geom_angle_publ_flag
Cl1 C41 Cl2 110.0(3) . . ?
Cl1 C41 Cl3 115.8(4) . . ?
Cl1 C41 H41 106.9 . . ?
Cl2 C41 H41 106.9 . . ?
Cl3 C41 Cl2 110.0(3) . . ?
Cl3 C41 H41 106.9 . . ?
Cl4 C42 Cl6 112.0(6) . . ?
Cl4 C42 H42 106.4 . . ?
Cl5 C42 Cl4 113.7(7) . . ?
Cl5 C42 Cl6 111.4(6) . . ?
Cl5 C42 H42 106.4 . . ?
Cl6 C42 H42 106.4 . . ?
Cl4 C42A Cl5 117.7(10) . . ?
Cl4 C42A Cl6 112.7(10) . . ?
Cl4 C42A H42A 104.4 . . ?
Cl5 C42A Cl6 111.7(9) . . ?
Cl5 C42A H42A 104.4 . . ?
Cl6 C42A H42A 104.4 . . ?
C2 C1 C6 118.1(2) . . ?
C2 C1 C29 120.6(2) . . ?
C6 C1 C29 121.3(2) . . ?
C1 C2 H2 119.2 . . ?
C3 C2 C1 121.5(2) . . ?
C3 C2 H2 119.2 . . ?
C2 C3 C3 120.4(3) . 2_655 ?
C4 C3 C2 119.3(2) . . ?
C4 C3 C3 120.3(3) . 2_655 ?
C3 C4 H4 119.8 . . ?
C5 C4 C3 120.4(2) . . ?
C5 C4 H4 119.8 . . ?
C4 C5 C6 119.5(2) . . ?
C4 C5 C7 120.2(2) . . ?
C6 C5 C7 120.2(2) . . ?
C1 C6 H6 119.4 . . ?
C5 C6 C1 121.1(2) . . ?
C5 C6 H6 119.4 . . ?
C8 C7 C5 122.6(2) . . ?
C8 C7 C12 118.9(2) . . ?
C12 C7 C5 118.5(2) . . ?
C7 C8 H8 120.0 . . ?
C7 C8 C9 120.0(2) . . ?
C9 C8 H8 120.0 . . ?
C8 C9 H9 119.6 . . ?
C8 C9 C10 120.8(2) . . ?
C10 C9 H9 119.6 . . ?
C9 C10 H10 119.9 . . ?
C9 C10 C11 120.2(2) . . ?
C11 C10 H10 119.9 . . ?
C10 C11 C12 118.7(2) . . ?
C10 C11 C13 122.6(2) . . ?
C12 C11 C13 118.6(2) . . ?
C7 C12 H12 119.3 . . ?
C11 C12 C7 121.4(2) . . ?
C11 C12 H12 119.3 . . ?
C14 C13 C11 121.7(2) . . ?
C18 C13 C11 119.1(2) . . ?
C18 C13 C14 119.1(2) . . ?
C13 C14 H14 119.2 . . ?
C13 C14 C15 121.5(2) . . ?
C15 C14 H14 119.2 . . ?
C14 C15 C33 120.5(2) . . ?
C16 C15 C14 117.8(2) . . ?
C16 C15 C33 121.7(2) . . ?
C15 C16 H16 119.2 . . ?
C17 C16 C15 121.7(2) . . ?
C17 C16 H16 119.2 . . ?
C16 C17 C18 119.3(2) . . ?
C16 C17 C19 121.0(2) . . ?
C18 C17 C19 119.7(2) . . ?
C13 C18 C17 120.6(2) . . ?
C13 C18 H18 119.7 . . ?
C17 C18 H18 119.7 . . ?
C20 C19 C17 121.6(2) . . ?
C24 C19 C17 119.2(2) . . ?
C24 C19 C20 119.2(2) . . ?
C19 C20 H20 119.9 . . ?
C21 C20 C19 120.3(2) . . ?
C21 C20 H20 119.9 . . ?
C20 C21 C22 119.2(2) . . ?
C20 C21 C25 120.4(2) . . ?
C22 C21 C25 120.3(2) . . ?
C21 C22 H22 119.2 . . ?
C21 C22 C23 121.7(2) . . ?
C23 C22 H22 119.2 . . ?
C22 C23 C37 120.1(2) . . ?
C24 C23 C22 117.6(2) . . ?
C24 C23 C37 122.2(2) . . ?
C19 C24 H24 119.0 . . ?
C23 C24 C19 121.9(2) . . ?
C23 C24 H24 119.0 . . ?
C26 C25 C21 121.8(2) . . ?
C26 C25 C28 118.9(2) . . ?
C28 C25 C21 119.3(2) . . ?
C25 C26 H26 119.9 . . ?
C25 C26 C27 120.3(2) . . ?
C27 C26 H26 119.9 . . ?
C26 C27 C26 120.3(3) 2_655 . ?
C26 C27 H27 119.8 . . ?
C26 C27 H27 119.8 2_655 . ?
C25 C28 C25 121.3(3) . 2_655 ?
C25 C28 H28 119.4 . . ?
C25 C28 H28 119.4 2_655 . ?
C1 C29 C31 106.2(4) . . ?
C1 C29 C30A 104.9(5) . . ?
C30 C29 C1 114.5(3) . . ?
C30 C29 C31 105.3(5) . . ?
C32 C29 C1 111.9(4) . . ?
C32 C29 C30 108.3(5) . . ?
C32 C29 C31 110.4(7) . . ?
C31A C29 C1 109.5(5) . . ?
C31A C29 C30A 109.0(10) . . ?
C31A C29 C32A 110.1(11) . . ?
C32A C29 C1 112.1(5) . . ?
C32A C29 C30A 111.1(11) . . ?
C15 C33 C35A 106.2(8) . . ?
C34 C33 C15 109.6(3) . . ?
C34 C33 C35 107.7(4) . . ?
C35 C33 C15 112.8(3) . . ?
C36 C33 C15 110.0(3) . . ?
C36 C33 C34 109.7(4) . . ?
C36 C33 C35 107.0(4) . . ?
C34A C33 C15 108.8(8) . . ?
C34A C33 C35A 111.6(17) . . ?
C34A C33 C36A 113.5(15) . . ?
C36A C33 C15 112.8(6) . . ?
C36A C33 C35A 103.7(14) . . ?
C23 C37 C39 108.5(3) . . ?
C38 C37 C23 112.7(2) . . ?
C38 C37 C39 105.3(3) . . ?
C40 C37 C23 110.4(3) . . ?
C40 C37 C38 109.3(3) . . ?
C40 C37 C39 110.5(4) . . ?
C37 C38 H38A 109.5 . . ?
C37 C38 H38B 109.5 . . ?
C37 C38 H38C 109.5 . . ?
H38A C38 H38B 109.5 . . ?
H38A C38 H38C 109.5 . . ?
H38B C38 H38C 109.5 . . ?
C37 C39 H39A 109.5 . . ?
C37 C39 H39B 109.5 . . ?
C37 C39 H39C 109.5 . . ?
H39A C39 H39B 109.5 . . ?
H39A C39 H39C 109.5 . . ?
H39B C39 H39C 109.5 . . ?
C37 C40 H40A 109.5 . . ?
C37 C40 H40B 109.5 . . ?
C37 C40 H40C 109.5 . . ?
H40A C40 H40B 109.5 . . ?
H40A C40 H40C 109.5 . . ?
H40B C40 H40C 109.5 . . ?
C29 C30 H30A 109.5 . . ?
C29 C30 H30B 109.5 . . ?
C29 C30 H30C 109.5 . . ?
H30A C30 H30B 109.5 . . ?
H30A C30 H30C 109.5 . . ?
H30B C30 H30C 109.5 . . ?
C29 C31 H31A 109.5 . . ?
C29 C31 H31B 109.5 . . ?
C29 C31 H31C 109.5 . . ?
H31A C31 H31B 109.5 . . ?
H31A C31 H31C 109.5 . . ?
H31B C31 H31C 109.5 . . ?
C29 C32 H32A 109.5 . . ?
C29 C32 H32B 109.5 . . ?
C29 C32 H32C 109.5 . . ?
H32A C32 H32B 109.5 . . ?
H32A C32 H32C 109.5 . . ?
H32B C32 H32C 109.5 . . ?
C33 C34 H34A 109.5 . . ?
C33 C34 H34B 109.5 . . ?
C33 C34 H34C 109.5 . . ?
H34A C34 H34B 109.5 . . ?
H34A C34 H34C 109.5 . . ?
H34B C34 H34C 109.5 . . ?
C33 C35 H35A 109.5 . . ?
C33 C35 H35B 109.5 . . ?
C33 C35 H35C 109.5 . . ?
H35A C35 H35B 109.5 . . ?
H35A C35 H35C 109.5 . . ?
H35B C35 H35C 109.5 . . ?
C33 C36 H36A 109.5 . . ?
C33 C36 H36B 109.5 . . ?
C33 C36 H36C 109.5 . . ?
H36A C36 H36B 109.5 . . ?
H36A C36 H36C 109.5 . . ?
H36B C36 H36C 109.5 . . ?
C29 C30A H30D 109.5 . . ?
C29 C30A H30E 109.5 . . ?
C29 C30A H30F 109.5 . . ?
H30D C30A H30E 109.5 . . ?
H30D C30A H30F 109.5 . . ?
H30E C30A H30F 109.5 . . ?
C29 C31A H31D 109.5 . . ?
C29 C31A H31E 109.5 . . ?
C29 C31A H31F 109.5 . . ?
H31D C31A H31E 109.5 . . ?
H31D C31A H31F 109.5 . . ?
H31E C31A H31F 109.5 . . ?
C29 C32A H32D 109.5 . . ?
C29 C32A H32E 109.5 . . ?
C29 C32A H32F 109.5 . . ?
H32D C32A H32E 109.5 . . ?
H32D C32A H32F 109.5 . . ?
H32E C32A H32F 109.5 . . ?
C33 C34A H34D 109.5 . . ?
C33 C34A H34E 109.5 . . ?
C33 C34A H34F 109.5 . . ?
H34D C34A H34E 109.5 . . ?
H34D C34A H34F 109.5 . . ?
H34E C34A H34F 109.5 . . ?
C33 C35A H35D 109.5 . . ?
C33 C35A H35E 109.5 . . ?
C33 C35A H35F 109.5 . . ?
H35D C35A H35E 109.5 . . ?
H35D C35A H35F 109.5 . . ?
H35E C35A H35F 109.5 . . ?
C33 C36A H36D 109.5 . . ?
C33 C36A H36E 109.5 . . ?
C33 C36A H36F 109.5 . . ?
H36D C36A H36E 109.5 . . ?
H36D C36A H36F 109.5 . . ?
H36E C36A H36F 109.5 . . ?

loop_
_geom_bond_atom_site_label_1
_geom_bond_atom_site_label_2
_geom_bond_distance
_geom_bond_site_symmetry_2
_geom_bond_publ_flag
Cl1 C41 1.682(6) . ?
Cl2 C41 1.773(7) . ?
Cl3 C41 1.725(6) . ?
C41 H41 1.0000 . ?
Cl4 C42 1.706(10) . ?
Cl4 C42A 1.666(15) . ?
Cl5 C42 1.701(11) . ?
Cl5 C42A 1.668(17) . ?
Cl6 C42 1.722(11) . ?
Cl6 C42A 1.748(18) . ?
C42 H42 1.0000 . ?
C42A H42A 1.0000 . ?
C1 C2 1.394(4) . ?
C1 C6 1.399(4) . ?
C1 C29 1.534(4) . ?
C2 H2 0.9500 . ?
C2 C3 1.392(3) . ?
C3 C3 1.493(5) 2_655 ?
C3 C4 1.392(3) . ?
C4 H4 0.9500 . ?
C4 C5 1.389(4) . ?
C5 C6 1.394(4) . ?
C5 C7 1.489(3) . ?
C6 H6 0.9500 . ?
C7 C8 1.389(4) . ?
C7 C12 1.399(4) . ?
C8 H8 0.9500 . ?
C8 C9 1.389(4) . ?
C9 H9 0.9500 . ?
C9 C10 1.389(4) . ?
C10 H10 0.9500 . ?
C10 C11 1.391(4) . ?
C11 C12 1.397(3) . ?
C11 C13 1.488(3) . ?
C12 H12 0.9500 . ?
C13 C14 1.398(3) . ?
C13 C18 1.392(3) . ?
C14 H14 0.9500 . ?
C14 C15 1.401(4) . ?
C15 C16 1.396(4) . ?
C15 C33 1.539(3) . ?
C16 H16 0.9500 . ?
C16 C17 1.392(4) . ?
C17 C18 1.394(4) . ?
C17 C19 1.486(3) . ?
C18 H18 0.9500 . ?
C19 C20 1.395(4) . ?
C19 C24 1.394(3) . ?
C20 H20 0.9500 . ?
C20 C21 1.394(3) . ?
C21 C22 1.394(3) . ?
C21 C25 1.488(3) . ?
C22 H22 0.9500 . ?
C22 C23 1.399(4) . ?
C23 C24 1.392(4) . ?
C23 C37 1.532(3) . ?
C24 H24 0.9500 . ?
C25 C26 1.388(4) . ?
C25 C28 1.395(3) . ?
C26 H26 0.9500 . ?
C26 C27 1.390(3) . ?
C27 H27 0.9500 . ?
C28 H28 0.9500 . ?
C29 C30 1.525(6) . ?
C29 C31 1.576(9) . ?
C29 C32 1.497(9) . ?
C29 C30A 1.550(14) . ?
C29 C31A 1.468(13) . ?
C29 C32A 1.470(13) . ?
C33 C34 1.528(5) . ?
C33 C35 1.536(5) . ?
C33 C36 1.517(6) . ?
C33 C34A 1.45(2) . ?
C33 C35A 1.57(2) . ?
C33 C36A 1.532(18) . ?
C37 C38 1.517(5) . ?
C37 C39 1.549(5) . ?
C37 C40 1.488(5) . ?
C38 H38A 0.9800 . ?
C38 H38B 0.9800 . ?
C38 H38C 0.9800 . ?
C39 H39A 0.9800 . ?
C39 H39B 0.9800 . ?
C39 H39C 0.9800 . ?
C40 H40A 0.9800 . ?
C40 H40B 0.9800 . ?
C40 H40C 0.9800 . ?
C30 H30A 0.9800 . ?
C30 H30B 0.9800 . ?
C30 H30C 0.9800 . ?
C31 H31A 0.9800 . ?
C31 H31B 0.9800 . ?
C31 H31C 0.9800 . ?
C32 H32A 0.9800 . ?
C32 H32B 0.9800 . ?
C32 H32C 0.9800 . ?
C34 H34A 0.9800 . ?
C34 H34B 0.9800 . ?
C34 H34C 0.9800 . ?
C35 H35A 0.9800 . ?
C35 H35B 0.9800 . ?
C35 H35C 0.9800 . ?
C36 H36A 0.9800 . ?
C36 H36B 0.9800 . ?
C36 H36C 0.9800 . ?
C30A H30D 0.9800 . ?
C30A H30E 0.9800 . ?
C30A H30F 0.9800 . ?
C31A H31D 0.9800 . ?
C31A H31E 0.9800 . ?
C31A H31F 0.9800 . ?
C32A H32D 0.9800 . ?
C32A H32E 0.9800 . ?
C32A H32F 0.9800 . ?
C34A H34D 0.9800 . ?
C34A H34E 0.9800 . ?
C34A H34F 0.9800 . ?
C35A H35D 0.9800 . ?
C35A H35E 0.9800 . ?
C35A H35F 0.9800 . ?
C36A H36D 0.9800 . ?
C36A H36E 0.9800 . ?
C36A H36F 0.9800 . ?

loop_
_geom_torsion_atom_site_label_1
_geom_torsion_atom_site_label_2
_geom_torsion_atom_site_label_3
_geom_torsion_atom_site_label_4
_geom_torsion
_geom_torsion_site_symmetry_1
_geom_torsion_site_symmetry_2
_geom_torsion_site_symmetry_3
_geom_torsion_site_symmetry_4
_geom_torsion_publ_flag
C1 C2 C3 C3 178.6(2) . . . 2_655 ?
C1 C2 C3 C4 -1.9(4) . . . . ?
C2 C1 C6 C5 2.2(4) . . . . ?
C2 C1 C29 C30 173.3(4) . . . . ?
C2 C1 C29 C31 -70.9(5) . . . . ?
C2 C1 C29 C32 49.5(8) . . . . ?
C2 C1 C29 C30A 115.3(7) . . . . ?
C2 C1 C29 C31A -127.8(8) . . . . ?
C2 C1 C29 C32A -5.3(11) . . . . ?
C2 C3 C4 C5 1.5(4) . . . . ?
C3 C3 C4 C5 -178.96(19) 2_655 . . . ?
C3 C4 C5 C6 0.7(4) . . . . ?
C3 C4 C5 C7 -175.9(2) . . . . ?
C4 C5 C6 C1 -2.6(4) . . . . ?
C4 C5 C7 C8 -127.4(3) . . . . ?
C4 C5 C7 C12 53.3(3) . . . . ?
C5 C7 C8 C9 -179.1(2) . . . . ?
C5 C7 C12 C11 178.9(2) . . . . ?
C6 C1 C2 C3 0.0(4) . . . . ?
C6 C1 C29 C30 -9.5(6) . . . . ?
C6 C1 C29 C31 106.3(5) . . . . ?
C6 C1 C29 C32 -133.2(7) . . . . ?
C6 C1 C29 C30A -67.4(8) . . . . ?
C6 C1 C29 C31A 49.5(9) . . . . ?
C6 C1 C29 C32A 172.0(10) . . . . ?
C6 C5 C7 C8 56.0(4) . . . . ?
C6 C5 C7 C12 -123.2(3) . . . . ?
C7 C5 C6 C1 174.0(2) . . . . ?
C7 C8 C9 C10 0.1(4) . . . . ?
C8 C7 C12 C11 -0.4(4) . . . . ?
C8 C9 C10 C11 -0.2(4) . . . . ?
C9 C10 C11 C12 0.0(4) . . . . ?
C9 C10 C11 C13 178.4(2) . . . . ?
C10 C11 C12 C7 0.3(4) . . . . ?
C10 C11 C13 C14 53.5(3) . . . . ?
C10 C11 C13 C18 -128.7(3) . . . . ?
C11 C13 C14 C15 175.2(2) . . . . ?
C11 C13 C18 C17 -176.8(2) . . . . ?
C12 C7 C8 C9 0.2(4) . . . . ?
C12 C11 C13 C14 -128.0(3) . . . . ?
C12 C11 C13 C18 49.7(3) . . . . ?
C13 C11 C12 C7 -178.2(2) . . . . ?
C13 C14 C15 C16 1.6(4) . . . . ?
C13 C14 C15 C33 -178.8(2) . . . . ?
C14 C13 C18 C17 1.0(4) . . . . ?
C14 C15 C16 C17 0.9(4) . . . . ?
C14 C15 C33 C34 61.9(4) . . . . ?
C14 C15 C33 C35 -178.1(4) . . . . ?
C14 C15 C33 C36 -58.8(4) . . . . ?
C14 C15 C33 C34A 126.2(15) . . . . ?
C14 C15 C33 C35A -113.6(12) . . . . ?
C14 C15 C33 C36A -0.7(12) . . . . ?
C15 C16 C17 C18 -2.4(4) . . . . ?
C15 C16 C17 C19 175.2(2) . . . . ?
C16 C15 C33 C34 -118.6(4) . . . . ?
C16 C15 C33 C35 1.4(4) . . . . ?
C16 C15 C33 C36 120.8(4) . . . . ?
C16 C15 C33 C34A -54.3(15) . . . . ?
C16 C15 C33 C35A 65.9(12) . . . . ?
C16 C15 C33 C36A 178.8(12) . . . . ?
C16 C17 C18 C13 1.4(4) . . . . ?
C16 C17 C19 C20 57.4(3) . . . . ?
C16 C17 C19 C24 -121.7(3) . . . . ?
C17 C19 C20 C21 -177.8(2) . . . . ?
C17 C19 C24 C23 176.7(2) . . . . ?
C18 C13 C14 C15 -2.6(4) . . . . ?
C18 C17 C19 C20 -125.0(3) . . . . ?
C18 C17 C19 C24 55.9(3) . . . . ?
C19 C17 C18 C13 -176.2(2) . . . . ?
C19 C20 C21 C22 0.9(4) . . . . ?
C19 C20 C21 C25 -176.6(2) . . . . ?
C20 C19 C24 C23 -2.4(4) . . . . ?
C20 C21 C22 C23 -2.1(4) . . . . ?
C20 C21 C25 C26 -126.3(3) . . . . ?
C20 C21 C25 C28 55.0(3) . . . . ?
C21 C22 C23 C24 1.0(4) . . . . ?
C21 C22 C23 C37 -178.0(3) . . . . ?
C21 C25 C26 C27 -178.78(19) . . . . ?
C21 C25 C28 C25 178.7(2) . . . 2_655 ?
C22 C21 C25 C26 56.2(3) . . . . ?
C22 C21 C25 C28 -122.4(2) . . . . ?
C22 C23 C24 C19 1.3(4) . . . . ?
C22 C23 C37 C38 -178.2(3) . . . . ?
C22 C23 C37 C39 -62.1(4) . . . . ?
C22 C23 C37 C40 59.2(4) . . . . ?
C24 C19 C20 C21 1.3(4) . . . . ?
C24 C23 C37 C38 2.8(4) . . . . ?
C24 C23 C37 C39 119.0(3) . . . . ?
C24 C23 C37 C40 -119.7(4) . . . . ?
C25 C21 C22 C23 175.4(2) . . . . ?
C25 C26 C27 C26 0.07(17) . . . 2_655 ?
C26 C25 C28 C25 0.07(16) . . . 2_655 ?
C28 C25 C26 C27 -0.1(3) . . . . ?
C29 C1 C2 C3 177.4(3) . . . . ?
C29 C1 C6 C5 -175.1(3) . . . . ?
C33 C15 C16 C17 -178.7(2) . . . . ?
C37 C23 C24 C19 -179.8(3) . . . . ?
